data_1549438
loop_
_publ_author_name
'Jurberg, Igor D.'
'Davies, Huw M. L.'

_publ_section_title
;
 Blue light-promoted photolysis of aryldiazoacetates.
;
_journal_issue 22
_journal_name_full 'Chemical science'
_journal_page_first 5112
_journal_page_last 5118
_journal_paper_doi 10.1039/c8sc01165f
_journal_volume 9
_journal_year 2018
_chemical_absolute_configuration ad
_chemical_formula_moiety 'C15 H16 O2'
_chemical_formula_sum 'C15 H16 O2'
_chemical_formula_weight 228.28
_space_group_crystal_system monoclinic
_space_group_IT_number 4
_space_group_name_Hall 'P 2yb'
_space_group_name_H-M_alt 'P 1 21 1'
_symmetry_space_group_name_Hall 'P 2yb'
_symmetry_space_group_name_H-M 'P 1 21 1'
_atom_sites_solution_hydrogens difmap
_atom_sites_solution_primary dual
_audit_creation_date 2017-11-17
_audit_creation_method
;
Olex2 1.2-dev
(compiled 2017.10.03 svn.r3461 for OlexSys, GUI svn.r5395)
;
_audit_update_record
;
2018-02-14 deposited with the CCDC.
2018-05-14 downloaded from the CCDC.
;
_cell_angle_alpha 90
_cell_angle_beta 101.240(2)
_cell_angle_gamma 90
_cell_formula_units_Z 2
_cell_length_a 8.6189(2)
_cell_length_b 8.0477(2)
_cell_length_c 8.68530(10)
_cell_measurement_reflns_used 6379
_cell_measurement_temperature 100.00(10)
_cell_measurement_theta_max 75.1380
_cell_measurement_theta_min 5.1950
_cell_volume 590.88(2)
_computing_cell_refinement 'CrysAlisPro 1.171.39.35c (Rigaku OD, 2017)'
_computing_data_collection 'CrysAlisPro 1.171.39.35c (Rigaku OD, 2017)'
_computing_data_reduction 'CrysAlisPro 1.171.39.35c (Rigaku OD, 2017)'
_computing_molecular_graphics 'Olex2 (Dolomanov et al., 2009)'
_computing_publication_material 'Olex2 (Dolomanov et al., 2009)'
_computing_structure_refinement 'SHELXL-2014 (Sheldrick, 2015)'
_computing_structure_solution 'SHELXT (Sheldrick, 2015)'
_diffrn_ambient_environment N~2~
_diffrn_ambient_temperature 100.00(10)
_diffrn_detector HyPix
_diffrn_detector_type HyPix
_diffrn_measured_fraction_theta_full 0.992
_diffrn_measured_fraction_theta_max 0.992
_diffrn_measurement_details 'List of Runs (angles in degrees, time in seconds):'
_diffrn_measurement_device 'four-circle diffractometer'
_diffrn_measurement_device_type 'XtaLAB Synergy, Dualflex, HyPix'
_diffrn_measurement_method '\w scans'
_diffrn_orient_matrix_type 'CrysAlisPro convention (1999,Acta A55,543-557)'
_diffrn_orient_matrix_UB_11 0.1716222000
_diffrn_orient_matrix_UB_12 0.0396937000
_diffrn_orient_matrix_UB_13 0.0805373000
_diffrn_orient_matrix_UB_21 -0.0500601000
_diffrn_orient_matrix_UB_22 0.0018691000
_diffrn_orient_matrix_UB_23 0.1609051000
_diffrn_orient_matrix_UB_31 0.0357931000
_diffrn_orient_matrix_UB_32 -0.1871119000
_diffrn_orient_matrix_UB_33 0.0187110000
_diffrn_radiation_monochromator 'multilayer mirror'
_diffrn_radiation_probe x-ray
_diffrn_radiation_type CuK\a
_diffrn_radiation_wavelength 1.54184
_diffrn_reflns_av_R_equivalents 0.0212
_diffrn_reflns_av_unetI/netI 0.0176
_diffrn_reflns_Laue_measured_fraction_full 0.992
_diffrn_reflns_Laue_measured_fraction_max 0.992
_diffrn_reflns_limit_h_max 10
_diffrn_reflns_limit_h_min -10
_diffrn_reflns_limit_k_max 9
_diffrn_reflns_limit_k_min -9
_diffrn_reflns_limit_l_max 10
_diffrn_reflns_limit_l_min -10
_diffrn_reflns_number 6438
_diffrn_reflns_point_group_measured_fraction_full 0.949
_diffrn_reflns_point_group_measured_fraction_max 0.949
_diffrn_reflns_theta_full 67.120
_diffrn_reflns_theta_max 67.120
_diffrn_reflns_theta_min 5.232
_diffrn_source 'micro-focus sealed X-ray tube'
_diffrn_source_current 1.0
_diffrn_source_type 'PhotonJet (Cu) X-ray Source'
_diffrn_source_voltage 50
_exptl_absorpt_coefficient_mu 0.666
_exptl_absorpt_correction_T_max 1.000
_exptl_absorpt_correction_T_min 0.253
_exptl_absorpt_correction_type gaussian
_exptl_absorpt_process_details
;
CrysAlisPro 1.171.39.35c (Rigaku Oxford Diffraction, 2017)
Numerical absorption correction based on gaussian integration over
            a multifaceted crystal model
Empirical absorption correction using spherical harmonics,
 implemented in SCALE3 ABSPACK scaling algorithm.
;
_exptl_crystal_colour colourless
_exptl_crystal_colour_primary colourless
_exptl_crystal_density_diffrn 1.283
_exptl_crystal_description block
_exptl_crystal_F_000 244
_exptl_crystal_recrystallization_method 'The material was recrystallised from CHCl3 by slow evaporation'
_exptl_crystal_size_max 0.544
_exptl_crystal_size_mid 0.413
_exptl_crystal_size_min 0.228
_refine_diff_density_max 0.198
_refine_diff_density_min -0.268
_refine_diff_density_rms 0.062
_refine_ls_abs_structure_details
;
 Flack x determined using 861 quotients [(I+)-(I-)]/[(I+)+(I-)]
 (Parsons, Flack and Wagner, Acta Cryst. B69 (2013) 249-259).
;
_refine_ls_abs_structure_Flack 0.06(8)
_refine_ls_extinction_method none
_refine_ls_goodness_of_fit_ref 1.106
_refine_ls_hydrogen_treatment refxyz
_refine_ls_matrix_type full
_refine_ls_number_parameters 205
_refine_ls_number_reflns 2010
_refine_ls_number_restraints 28
_refine_ls_restrained_S_all 1.098
_refine_ls_R_factor_all 0.0290
_refine_ls_R_factor_gt 0.0283
_refine_ls_shift/su_max 0.000
_refine_ls_shift/su_mean 0.000
_refine_ls_structure_factor_coef Fsqd
_refine_ls_weighting_details 'w=1/[\s^2^(Fo^2^)+(0.0477P)^2^+0.0735P] where P=(Fo^2^+2Fc^2^)/3'
_refine_ls_weighting_scheme calc
_refine_ls_wR_factor_gt 0.0716
_refine_ls_wR_factor_ref 0.0719
_reflns_Friedel_coverage 0.776
_reflns_Friedel_fraction_full 0.900
_reflns_Friedel_fraction_max 0.900
_reflns_number_gt 1986
_reflns_number_total 2010
_reflns_threshold_expression 'I > 2\s(I)'
_cod_data_source_file c8sc01165f2.cif
_cod_data_source_block idj323f2
_cod_depositor_comments 'Adding full bibliography for 1549438.cif.'
_cod_database_code 1549438
_shelx_shelxl_version_number 2014/7
_chemical_oxdiff_formula 'C30  H32  O4  '
_shelx_space_group_comment
;
The symmetry employed for this shelxl refinement is uniquely defined
by the following loop, which should always be used as a source of
symmetry information in preference to the above space-group names.
They are only intended as comments.
;
_reflns_odcompleteness_completeness 98.96
_reflns_odcompleteness_iscentric 1
_reflns_odcompleteness_theta 67.29
_olex2_refinement_description
;
1. Fixed Uiso
 At 1.2 times of:
  All H(H,H) groups, All H(H,H,H,H,H,H,H) groups
2. Restrained distances
 C9-H9C \\sim C9-H9A \\sim C9-H9B
 with sigma of 0.002
 H9C-H9A \\sim H9C-H9B \\sim H9B-H9A
 with sigma of 0.004
 C2-H2 \\sim C3-H3
 with sigma of 0.002
 C7-H7B \\sim C7-H7A
 with sigma of 0.002
 C4-H4A \\sim C4-H4B \\sim C7-H7B
 with sigma of 0.002
 H7B-H7A \\sim H4B-H4A
 with sigma of 0.004
 C6-H6 \\sim C5-H5
 with sigma of 0.002
 C15-H15 \\sim C14-H14 \\sim C13-H13 \\sim C12-H12 \\sim C11-H11
 with sigma of 0.002
 H15-H14 \\sim H12-H11
 with sigma of 0.004
 H13-H12 \\sim H14-H13
 with sigma of 0.003
3. Uiso/Uaniso restraints and constraints
Uiso(H9B) = Uiso(H9C) = Uiso(H9A)
Uiso(H2) = Uiso(H3)
Uiso(H7A) = Uiso(H7B)
Uiso(H4A) = Uiso(H7A)
Uiso(H6) = Uiso(H5)
;
_olex2_diffrn_ambient_temperature_device 'Oxford Cryosystems'
_olex2_exptl_crystal_mounting_method 'The crystal was mounted on a loop with paratone oil'
_olex2_submission_original_sample_id IDJ323F2
_olex2_submission_special_instructions 'No special instructions were received'
_oxdiff_exptl_absorpt_empirical_details
;
Empirical correction (ABSPACK) includes:
- Absorption correction using spherical harmonics
- Frame scaling
;
_oxdiff_exptl_absorpt_empirical_full_max 1.304
_oxdiff_exptl_absorpt_empirical_full_min 0.814

loop_
_space_group_symop_operation_xyz
'x, y, z'
'-x, y+1/2, -z'

loop_
_atom_site_label
_atom_site_type_symbol
_atom_site_fract_x
_atom_site_fract_y
_atom_site_fract_z
_atom_site_U_iso_or_equiv
_atom_site_adp_type
_atom_site_occupancy
_atom_site_site_symmetry_order
_atom_site_calc_flag
_atom_site_refinement_flags_posn
O1 O 0.30890(15) 0.38095(17) 0.68846(14) 0.0202(3) Uani 1 1 d .
O2 O 0.11078(15) 0.55587(18) 0.70806(14) 0.0211(3) Uani 1 1 d .
C10 C 0.3063(2) 0.4359(2) 0.38174(19) 0.0150(4) Uani 1 1 d .
C8 C 0.1951(2) 0.4901(2) 0.62947(19) 0.0157(4) Uani 1 1 d .
C15 C 0.2748(2) 0.2825(2) 0.3069(2) 0.0173(4) Uani 1 1 d D
C1 C 0.18675(19) 0.5211(2) 0.4583(2) 0.0148(4) Uani 1 1 d .
C2 C 0.1317(2) 0.6995(2) 0.4108(2) 0.0160(4) Uani 1 1 d D
C3 C 0.01791(19) 0.5589(2) 0.3691(2) 0.0151(4) Uani 1 1 d D
C11 C 0.4543(2) 0.5090(2) 0.3884(2) 0.0188(4) Uani 1 1 d D
C4 C -0.0342(2) 0.5061(2) 0.1994(2) 0.0189(4) Uani 1 1 d D
C13 C 0.5323(2) 0.2840(3) 0.2373(2) 0.0228(4) Uani 1 1 d D
C7 C 0.1947(2) 0.7917(2) 0.2841(2) 0.0207(4) Uani 1 1 d D
C5 C 0.0569(2) 0.5856(3) 0.0883(2) 0.0218(4) Uani 1 1 d D
C12 C 0.5660(2) 0.4333(3) 0.3170(2) 0.0217(4) Uani 1 1 d D
C14 C 0.3872(2) 0.2078(3) 0.2338(2) 0.0211(4) Uani 1 1 d D
C6 C 0.1578(2) 0.7094(3) 0.1262(2) 0.0223(4) Uani 1 1 d D
C9 C 0.3295(3) 0.3514(3) 0.8560(2) 0.0251(4) Uani 1 1 d D
H9A H 0.4102(19) 0.2631(19) 0.878(3) 0.032(4) Uiso 1 1 d D
H9B H 0.2281(19) 0.314(2) 0.881(3) 0.032(4) Uiso 1 1 d D
H9C H 0.3669(19) 0.454(2) 0.914(3) 0.032(4) Uiso 1 1 d D
H2 H 0.114(3) 0.769(3) 0.501(3) 0.039 Uiso 1 1 d DR
H3 H -0.064(3) 0.553(4) 0.436(3) 0.039 Uiso 1 1 d DR
H7A H 0.141(2) 0.9017(18) 0.273(3) 0.023(3) Uiso 1 1 d D
H7B H 0.3110(15) 0.806(3) 0.316(2) 0.023(3) Uiso 1 1 d D
H4A H -0.1451(16) 0.546(2) 0.169(3) 0.023(3) Uiso 1 1 d D
H4B H -0.030(2) 0.3829(16) 0.194(3) 0.020(5) Uiso 1 1 d D
H5 H 0.043(2) 0.536(3) -0.016(2) 0.024 Uiso 1 1 d DR
H6 H 0.214(2) 0.755(3) 0.048(2) 0.024 Uiso 1 1 d DR
H11 H 0.479(2) 0.6124(19) 0.444(2) 0.024 Uiso 1 1 d DR
H12 H 0.6678(17) 0.485(3) 0.320(3) 0.024 Uiso 1 1 d DR
H14 H 0.364(2) 0.1026(19) 0.181(2) 0.024 Uiso 1 1 d DR
H15 H 0.1743(17) 0.228(2) 0.304(3) 0.024 Uiso 1 1 d DR
H13 H 0.6100(16) 0.2316(18) 0.187(2) 0.024 Uiso 1 1 d DR

loop_
_atom_site_aniso_label
_atom_site_aniso_U_11
_atom_site_aniso_U_22
_atom_site_aniso_U_33
_atom_site_aniso_U_23
_atom_site_aniso_U_13
_atom_site_aniso_U_12
O1 0.0256(7) 0.0222(8) 0.0124(6) 0.0028(5) 0.0024(5) 0.0027(5)
O2 0.0226(6) 0.0262(8) 0.0163(6) -0.0020(5) 0.0087(5) -0.0019(5)
C10 0.0148(8) 0.0185(10) 0.0113(7) 0.0037(7) 0.0017(6) 0.0027(7)
C8 0.0160(8) 0.0149(9) 0.0162(9) -0.0008(7) 0.0033(7) -0.0041(7)
C15 0.0183(8) 0.0186(10) 0.0147(8) 0.0045(7) 0.0027(7) 0.0025(7)
C1 0.0145(8) 0.0162(10) 0.0139(8) -0.0002(7) 0.0032(6) -0.0015(7)
C2 0.0178(8) 0.0145(10) 0.0168(9) -0.0005(7) 0.0062(7) 0.0007(7)
C3 0.0134(8) 0.0163(9) 0.0160(8) 0.0005(7) 0.0038(6) 0.0016(7)
C11 0.0174(8) 0.0243(11) 0.0136(7) 0.0029(7) 0.0008(6) 0.0008(7)
C4 0.0170(8) 0.0213(11) 0.0172(9) -0.0009(7) 0.0007(7) 0.0019(7)
C13 0.0218(9) 0.0293(12) 0.0191(8) 0.0088(8) 0.0087(7) 0.0137(8)
C7 0.0206(9) 0.0163(10) 0.0262(10) 0.0042(8) 0.0068(8) 0.0008(7)
C5 0.0205(9) 0.0292(12) 0.0154(9) 0.0016(8) 0.0031(7) 0.0077(8)
C12 0.0138(8) 0.0308(11) 0.0206(9) 0.0066(8) 0.0040(7) 0.0029(7)
C14 0.0282(10) 0.0186(10) 0.0167(9) 0.0021(7) 0.0051(7) 0.0083(8)
C6 0.0216(9) 0.0276(11) 0.0196(9) 0.0096(8) 0.0088(7) 0.0068(8)
C9 0.0373(11) 0.0251(11) 0.0123(9) 0.0040(7) 0.0032(8) -0.0006(8)

loop_
_atom_type_symbol
_atom_type_description
_atom_type_scat_dispersion_real
_atom_type_scat_dispersion_imag
_atom_type_scat_source
C C 0.0181 0.0091 'International Tables Vol C Tables 4.2.6.8 and 6.1.1.4'
H H 0.0000 0.0000 'International Tables Vol C Tables 4.2.6.8 and 6.1.1.4'
O O 0.0492 0.0322 'International Tables Vol C Tables 4.2.6.8 and 6.1.1.4'

loop_
_exptl_crystal_face_index_h
_exptl_crystal_face_index_k
_exptl_crystal_face_index_l
_exptl_crystal_face_perp_dist
-1 2 2 0.1795
1 -2 -2 0.1795
-1 0 5 0.1559
1 0 -5 0.1559
-1 5 0 0.3085
-3 -4 2 0.1940
4 -4 -1 0.2451
-5 3 1 0.2406
2 2 -1 0.1933
5 -2 -2 0.2260
0 0 1 0.1422
0 0 -1 0.1422
0 2 5 0.1192
0 -2 -5 0.1192
0 1 5 0.1139
0 -1 -5 0.1139
-3 -4 0 0.1734
4 3 0 0.1755
-5 2 0 0.2397
5 -1 0 0.2413
-1 -1 -5 0.1123

loop_
_geom_angle_atom_site_label_1
_geom_angle_atom_site_label_2
_geom_angle_atom_site_label_3
_geom_angle
C8 O1 C9 115.34(14)
C15 C10 C1 121.55(15)
C11 C10 C15 119.01(16)
C11 C10 C1 119.42(16)
O1 C8 C1 112.26(14)
O2 C8 O1 123.03(15)
O2 C8 C1 124.71(16)
C10 C15 H15 120.3(12)
C14 C15 C10 120.24(17)
C14 C15 H15 119.5(12)
C10 C1 C2 120.66(15)
C10 C1 C3 122.12(14)
C8 C1 C10 117.47(15)
C8 C1 C2 111.95(15)
C8 C1 C3 113.00(14)
C3 C1 C2 58.03(11)
C1 C2 H2 113.2(16)
C3 C2 C1 60.88(12)
C3 C2 C7 120.40(16)
C3 C2 H2 114.6(16)
C7 C2 C1 121.03(15)
C7 C2 H2 115.6(16)
C1 C3 H3 113.6(15)
C2 C3 C1 61.09(12)
C2 C3 C4 120.28(15)
C2 C3 H3 113.4(17)
C4 C3 C1 120.38(14)
C4 C3 H3 116.6(15)
C10 C11 H11 119.8(12)
C12 C11 C10 120.39(18)
C12 C11 H11 119.8(12)
C3 C4 H4A 104.8(13)
C3 C4 H4B 108.8(13)
C5 C4 C3 114.38(16)
C5 C4 H4A 106.8(13)
C5 C4 H4B 111.4(13)
H4A C4 H4B 110.4(14)
C12 C13 H13 120.5(7)
C14 C13 C12 119.56(17)
C14 C13 H13 119.9(7)
C2 C7 H7A 106.3(13)
C2 C7 H7B 109.6(13)
C6 C7 C2 113.98(17)
C6 C7 H7A 107.2(13)
C6 C7 H7B 109.3(13)
H7A C7 H7B 110.4(14)
C4 C5 H5 115.8(14)
C6 C5 C4 124.26(17)
C6 C5 H5 119.8(14)
C11 C12 C13 120.52(17)
C11 C12 H12 120.4(13)
C13 C12 H12 119.1(12)
C15 C14 H14 120.1(11)
C13 C14 C15 120.19(19)
C13 C14 H14 119.7(11)
C7 C6 H6 115.0(14)
C5 C6 C7 124.92(17)
C5 C6 H6 120.1(14)
O1 C9 H9A 104.6(15)
O1 C9 H9B 109.1(14)
O1 C9 H9C 109.6(15)
H9A C9 H9B 111.3(9)
H9A C9 H9C 111.0(9)
H9B C9 H9C 111.0(9)

loop_
_geom_bond_atom_site_label_1
_geom_bond_atom_site_label_2
_geom_bond_distance
O1 C8 1.342(2)
O1 C9 1.451(2)
O2 C8 1.211(2)
C10 C15 1.397(3)
C10 C1 1.497(2)
C10 C11 1.396(2)
C8 C1 1.495(2)
C15 C14 1.394(3)
C15 H15 0.966(11)
C1 C2 1.543(3)
C1 C3 1.540(2)
C2 C3 1.495(3)
C2 C7 1.513(2)
C2 H2 1.000(19)
C3 C4 1.515(2)
C3 H3 1.000(19)
C11 C12 1.384(3)
C11 H11 0.966(11)
C4 C5 1.500(3)
C4 H4A 0.993(12)
C4 H4B 0.993(12)
C13 C12 1.389(3)
C13 C14 1.388(3)
C13 H13 0.966(11)
C7 C6 1.500(3)
C7 H7A 0.993(12)
C7 H7B 0.994(12)
C5 C6 1.322(3)
C5 H5 0.976(17)
C12 H12 0.966(11)
C14 H14 0.966(11)
C6 H6 0.976(17)
C9 H9A 0.986(14)
C9 H9B 0.986(14)
C9 H9C 0.987(14)

loop_
_exptl_oxdiff_crystal_face_indexfrac_h
_exptl_oxdiff_crystal_face_indexfrac_k
_exptl_oxdiff_crystal_face_indexfrac_l
_exptl_oxdiff_crystal_face_x
_exptl_oxdiff_crystal_face_y
_exptl_oxdiff_crystal_face_z
-1.0021 2.0028 2.0040 0.0689 0.3764 -0.3731
1.0021 -2.0028 -2.0040 -0.0689 -0.3764 0.3731
-0.9964 -0.0026 5.0030 0.2318 0.8549 0.0584
0.9964 0.0026 -5.0030 -0.2318 -0.8549 -0.0584
-1.0081 5.0090 0.0063 0.0263 0.0608 -0.9732
-2.9981 -4.0039 2.0013 -0.5123 0.4646 0.6793
4.0110 -4.0105 -1.0102 0.4478 -0.3708 0.8751
-5.0115 3.0103 1.0107 -0.6592 0.4191 -0.7237
1.9999 2.0013 -1.0014 0.3420 -0.2575 -0.3216
5.0092 -2.0079 -2.0100 0.6181 -0.5779 0.5174
0.0011 -0.0008 1.0003 0.0807 0.1609 0.0189
-0.0011 0.0008 -1.0003 -0.0807 -0.1609 -0.0189
0.0029 1.9992 5.0035 0.4828 0.8087 -0.2804
-0.0029 -1.9992 -5.0035 -0.4828 -0.8087 0.2804
0.0041 0.9977 5.0025 0.4432 0.8066 -0.0929
-0.0041 -0.9977 -5.0025 -0.4432 -0.8066 0.0929
-3.0002 -4.0023 0.0007 -0.6737 0.1428 0.6415
4.0032 2.9995 -0.0031 0.8059 -0.1953 -0.4180
-5.0113 2.0095 0.0094 -0.7795 0.2561 -0.5552
5.0101 -1.0080 -0.0085 0.8191 -0.2540 0.3678
-1.0059 -0.9964 -5.0010 -0.6149 -0.7562 0.0569
